data_4074471
loop_
_publ_author_name
'Pla-Quintana, Anna'
'Torrent, Anna'
'Dachs, Anna'
'Roglans, Anna'
'Pleixats, Roser'
'Moreno-Ma\~nas, Marcial'
'Parella, Teodor'
'Benet-Buchholz, Jordi'

_publ_contact_author
;
    Dr. Benet-Buchholz, Jordi
    Institute of Chemical Research of Catalonia (ICIQ)    
    X-ray Diffraction Unit
    Avgda. Pa\=isos Catalans 16
    E-43007 Tarragona, Spain
;
_publ_section_title
;
 Chiral and Stable Palladium(0) Complexes of Polyunsaturated
 Aza-macrocyclic Ligands:&#x00A0; Synthesis and Structural Analysis
;
_journal_issue 23
_journal_name_full Organometallics
_journal_page_first 5612
_journal_paper_doi 10.1021/om060667f
_journal_volume 25
_journal_year 2006
_chemical_formula_sum 'C47 H55 Cl9 N4 O8 Pd S4'
_chemical_formula_weight 1357.64
_chemical_name_systematic
;

 ?

;
_space_group_IT_number 2
_symmetry_cell_setting triclinic
_symmetry_space_group_name_Hall '-P 1'
_symmetry_space_group_name_H-M 'P -1'
_atom_sites_solution_hydrogens geom
_atom_sites_solution_primary direct
_atom_sites_solution_secondary difmap
_audit_creation_method SHELXL-97
_cell_angle_alpha 75.9410(10)
_cell_angle_beta 74.7910(10)
_cell_angle_gamma 74.9970(10)
_cell_formula_units_Z 2
_cell_length_a 13.4499(7)
_cell_length_b 15.1587(8)
_cell_length_c 15.6612(8)
_cell_measurement_reflns_used 6787
_cell_measurement_temperature 100(2)
_cell_measurement_theta_max 35.30
_cell_measurement_theta_min 2.74
_cell_volume 2923.3(3)
_computing_cell_refinement 'Bruker-Nonius Apex v1.0-22 2002'
_computing_data_collection 'Bruker-Nonius Apex v1.0-22 2002'
_computing_data_reduction 'SAINT+ Version 7.06A Bruker-Nonius, 2004'
_computing_molecular_graphics 'Shelxtl Version 6.12 (Sheldrick, 2001)'
_computing_publication_material 'Shelxtl Version 6.12 (Sheldrick, 2001)'
_computing_structure_refinement 'Shelxtl Version 6.12 (Sheldrick, 2001)'
_computing_structure_solution 'Shelxtl Version 6.12 (Sheldrick, 2001)'
_diffrn_ambient_temperature 100(2)
_diffrn_detector_area_resol_mean 512
_diffrn_detector_type '4K CCD area detector APEX II'
_diffrn_measured_fraction_theta_full 0.945
_diffrn_measured_fraction_theta_max 0.945
_diffrn_measurement_device_type 'Kappa 4-axis goniometer bruker-nonius'
_diffrn_measurement_method
;
 Fullsphere data collection, phi and omega scans
;
_diffrn_measurement_specimen_support 'magnetic support whith 10 micron nylon fiber cryoloop'
_diffrn_radiation_monochromator 'Multilayer Montel 200 mirrors'
_diffrn_radiation_type MoK\a
_diffrn_radiation_wavelength 0.71073
_diffrn_reflns_av_R_equivalents 0.0314
_diffrn_reflns_av_sigmaI/netI 0.0585
_diffrn_reflns_limit_h_max 18
_diffrn_reflns_limit_h_min -22
_diffrn_reflns_limit_k_max 24
_diffrn_reflns_limit_k_min -25
_diffrn_reflns_limit_l_max 26
_diffrn_reflns_limit_l_min -22
_diffrn_reflns_number 51362
_diffrn_reflns_theta_full 36.56
_diffrn_reflns_theta_max 36.56
_diffrn_reflns_theta_min 2.74
_diffrn_source 'rotating anode X-ray tube'
_diffrn_source_current 90
_diffrn_source_power 50
_diffrn_source_size '3 mm x 0.3 mm fine focus'
_diffrn_source_type 'Bruker-Nonius FR 591'
_exptl_absorpt_coefficient_mu 0.924
_exptl_absorpt_correction_T_max 1.0000
_exptl_absorpt_correction_T_min 0.6323
_exptl_absorpt_correction_type empirical
_exptl_absorpt_process_details
; 
 SADABS Version 2.1 2003 Bruker-Nonius
 Blessing, Acta Cryst. (1995) A51 33-38
;
_exptl_crystal_colour colourless
_exptl_crystal_density_diffrn 1.542
_exptl_crystal_density_method 'not measured'
_exptl_crystal_description block
_exptl_crystal_F_000 1384
_exptl_crystal_size_max 0.20
_exptl_crystal_size_mid 0.20
_exptl_crystal_size_min 0.20
_refine_diff_density_max 2.650
_refine_diff_density_min -1.934
_refine_diff_density_rms 0.144
_refine_ls_extinction_method none
_refine_ls_goodness_of_fit_ref 1.043
_refine_ls_hydrogen_treatment noref
_refine_ls_matrix_type full
_refine_ls_number_parameters 714
_refine_ls_number_reflns 27248
_refine_ls_number_restraints 0
_refine_ls_restrained_S_all 1.043
_refine_ls_R_factor_all 0.0964
_refine_ls_R_factor_gt 0.0648
_refine_ls_shift/su_max 0.002
_refine_ls_shift/su_mean 0.000
_refine_ls_structure_factor_coef Fsqd
_refine_ls_weighting_details 'calc w=1/[\s^2^(Fo^2^)+(0.1149P)^2^+2.8354P] where P=(Fo^2^+2Fc^2^)/3'
_refine_ls_weighting_scheme calc
_refine_ls_wR_factor_gt 0.1800
_refine_ls_wR_factor_ref 0.2066
_reflns_number_gt 19318
_reflns_number_total 27248
_reflns_threshold_expression >2sigma(I)
_cod_data_source_file om060667fsi20060726_061000.cif
_cod_data_source_block ad011c_0m
_cod_depositor_comments
;
The following automatic conversions were performed:
'_diffrn_measurement_specimen_suppport' tag replaced with
'_diffrn_measurement_specimen_support'.

Automatic conversion script
Id: cif_correct_tags 1440 2010-10-19 06:21:57Z saulius 

The following automatic conversions were performed:

'_symmetry_cell_setting' value 'Triclinic' changed to 'triclinic'
according to /home/saulius/struct/CIF-dictionaries/cif_core.dic
dictionary named 'cif_core.dic' version 2.4.1 from 2010-06-29.

Automatic conversion script
Id: cif_fix_values 1715 2011-07-08 13:25:40Z adriana 
;
_cod_original_sg_symbol_H-M P-1
_cod_database_code 4074471

loop_
_symmetry_equiv_pos_as_xyz
'x, y, z'
'-x, -y, -z'

loop_
_atom_site_label
_atom_site_type_symbol
_atom_site_fract_x
_atom_site_fract_y
_atom_site_fract_z
_atom_site_U_iso_or_equiv
_atom_site_adp_type
_atom_site_occupancy
_atom_site_symmetry_multiplicity
_atom_site_calc_flag
_atom_site_refinement_flags
_atom_site_disorder_assembly
_atom_site_disorder_group
Pd1 Pd 0.558763(14) 0.143595(13) 0.708025(12) 0.01896(5) Uani 1 1 d . . .
S1 S 0.25863(5) 0.05897(5) 0.57529(5) 0.02389(12) Uani 1 1 d . . .
N1 N 0.35390(17) 0.11589(16) 0.53868(15) 0.0223(4) Uani 1 1 d . . .
O1 O 0.23962(18) 0.03569(16) 0.49818(16) 0.0321(4) Uani 1 1 d . . .
C1 C 0.38721(19) 0.14679(18) 0.60805(17) 0.0215(4) Uani 1 1 d . . .
H1AA H 0.3275 0.1536 0.6604 0.026 Uiso 1 1 calc R . .
H1AB H 0.4054 0.2085 0.5828 0.026 Uiso 1 1 calc R . .
N2 N 0.5598(2) -0.07528(17) 0.84677(15) 0.0267(4) Uani 1 1 d . . .
S2 S 0.58075(6) -0.18487(5) 0.89707(4) 0.02745(13) Uani 1 1 d . . .
O2 O 0.28768(18) -0.01343(15) 0.64824(16) 0.0314(4) Uani 1 1 d . . .
C2 C 0.48118(18) 0.07931(17) 0.63980(16) 0.0195(4) Uani 1 1 d . . .
H2AA H 0.5299 0.0432 0.5941 0.023 Uiso 1 1 calc R . .
N3 N 0.6043(2) 0.3259(2) 0.78376(19) 0.0352(6) Uani 1 1 d . . .
S3 S 0.59950(9) 0.41730(8) 0.82590(8) 0.0525(3) Uani 1 1 d . . .
O3 O 0.49111(18) -0.22042(18) 0.89953(16) 0.0352(5) Uani 1 1 d . . .
C3 C 0.47363(19) 0.03284(18) 0.72839(16) 0.0218(4) Uani 1 1 d . . .
H3AA H 0.4012 0.0431 0.7673 0.026 Uiso 1 1 calc R . .
N4 N 0.68066(18) 0.26257(15) 0.42144(14) 0.0217(4) Uani 1 1 d . . .
S4 S 0.79355(5) 0.29412(5) 0.38826(4) 0.02370(12) Uani 1 1 d . . .
O4 O 0.6093(2) -0.18768(18) 0.97997(14) 0.0358(5) Uani 1 1 d . . .
C4 C 0.5430(2) -0.06026(19) 0.75405(17) 0.0250(5) Uani 1 1 d . . .
H4AA H 0.5103 -0.1100 0.7495 0.030 Uiso 1 1 calc R . .
H4AB H 0.6120 -0.0645 0.7111 0.030 Uiso 1 1 calc R . .
O5 O 0.6595(3) 0.3843(3) 0.8948(3) 0.0760(13) Uani 1 1 d . . .
C5 C 0.6221(2) -0.0155(2) 0.86026(19) 0.0279(5) Uani 1 1 d . . .
H5AA H 0.6897 -0.0203 0.8154 0.034 Uiso 1 1 calc R . .
H5AB H 0.6381 -0.0368 0.9211 0.034 Uiso 1 1 calc R . .
O6 O 0.6264(4) 0.4889(3) 0.7507(3) 0.0841(15) Uani 1 1 d . . .
C6 C 0.5635(2) 0.0843(2) 0.85067(17) 0.0265(5) Uani 1 1 d . . .
H6AA H 0.4944 0.0959 0.8941 0.032 Uiso 1 1 calc R . .
O7 O 0.81537(18) 0.31577(15) 0.46508(15) 0.0294(4) Uani 1 1 d . . .
C7 C 0.6156(2) 0.1574(2) 0.82361(18) 0.0268(5) Uani 1 1 d . . .
H7AA H 0.6937 0.1389 0.8178 0.032 Uiso 1 1 calc R . .
O8 O 0.7890(2) 0.36445(16) 0.30801(16) 0.0339(5) Uani 1 1 d . . .
C8 C 0.5655(2) 0.2500(2) 0.8510(2) 0.0311(6) Uani 1 1 d . . .
H8AA H 0.4881 0.2606 0.8589 0.037 Uiso 1 1 calc R . .
H8AB H 0.5810 0.2495 0.9096 0.037 Uiso 1 1 calc R . .
C9 C 0.5746(3) 0.3435(2) 0.6963(2) 0.0327(6) Uani 1 1 d . . .
H9AA H 0.5924 0.4027 0.6597 0.039 Uiso 1 1 calc R . .
H9AB H 0.4976 0.3491 0.7057 0.039 Uiso 1 1 calc R . .
C10 C 0.6324(2) 0.2647(2) 0.64681(18) 0.0257(5) Uani 1 1 d . . .
H10A H 0.7109 0.2512 0.6378 0.031 Uiso 1 1 calc R . .
C11 C 0.59462(19) 0.24213(17) 0.58221(17) 0.0209(4) Uani 1 1 d . . .
H11A H 0.5318 0.2878 0.5642 0.025 Uiso 1 1 calc R . .
C12 C 0.66746(19) 0.19480(17) 0.50791(16) 0.0205(4) Uani 1 1 d . . .
H12A H 0.7370 0.1672 0.5238 0.025 Uiso 1 1 calc R . .
H12B H 0.6382 0.1440 0.5010 0.025 Uiso 1 1 calc R . .
C13 C 0.6323(2) 0.2484(2) 0.35178(17) 0.0243(4) Uani 1 1 d . . .
H13A H 0.6654 0.1867 0.3354 0.029 Uiso 1 1 calc R . .
H13B H 0.6439 0.2965 0.2969 0.029 Uiso 1 1 calc R . .
C14 C 0.5164(2) 0.2544(2) 0.38846(18) 0.0249(5) Uani 1 1 d . . .
H14A H 0.4727 0.3130 0.3977 0.030 Uiso 1 1 calc R . .
C15 C 0.4728(2) 0.18082(19) 0.40847(16) 0.0224(4) Uani 1 1 d . . .
H15A H 0.5169 0.1237 0.3951 0.027 Uiso 1 1 calc R . .
C16 C 0.3593(2) 0.1812(2) 0.45051(18) 0.0242(5) Uani 1 1 d . . .
H16A H 0.3211 0.2446 0.4595 0.029 Uiso 1 1 calc R . .
H16B H 0.3263 0.1611 0.4109 0.029 Uiso 1 1 calc R . .
C17 C 0.1463(2) 0.1365(2) 0.6213(2) 0.0260(5) Uani 1 1 d . . .
C18 C 0.0895(2) 0.2032(2) 0.5644(2) 0.0311(6) Uani 1 1 d . . .
H18A H 0.1085 0.2050 0.5012 0.037 Uiso 1 1 calc R . .
C19 C 0.0042(3) 0.2675(3) 0.6007(3) 0.0386(7) Uani 1 1 d . . .
H19A H -0.0354 0.3128 0.5619 0.046 Uiso 1 1 calc R . .
C20 C -0.0241(2) 0.2665(3) 0.6934(3) 0.0392(7) Uani 1 1 d . . .
C21 C 0.0352(3) 0.1990(3) 0.7491(2) 0.0383(7) Uani 1 1 d . . .
H21A H 0.0175 0.1980 0.8122 0.046 Uiso 1 1 calc R . .
C22 C 0.1193(2) 0.1337(2) 0.7143(2) 0.0330(6) Uani 1 1 d . . .
H22A H 0.1581 0.0875 0.7531 0.040 Uiso 1 1 calc R . .
C23 C -0.1151(3) 0.3362(3) 0.7332(4) 0.0568(11) Uani 1 1 d . . .
H23A H -0.1481 0.3778 0.6851 0.085 Uiso 1 1 calc R . .
H23B H -0.0897 0.3727 0.7636 0.085 Uiso 1 1 calc R . .
H23C H -0.1669 0.3037 0.7768 0.085 Uiso 1 1 calc R . .
C24 C 0.6900(2) -0.24523(19) 0.82838(17) 0.0239(4) Uani 1 1 d . . .
C25 C 0.6743(2) -0.2998(2) 0.77532(18) 0.0281(5) Uani 1 1 d . . .
H25A H 0.6051 -0.3029 0.7741 0.034 Uiso 1 1 calc R . .
C26 C 0.7609(3) -0.3495(2) 0.7243(2) 0.0309(5) Uani 1 1 d . . .
H26A H 0.7506 -0.3869 0.6880 0.037 Uiso 1 1 calc R . .
C27 C 0.8624(3) -0.3459(2) 0.7252(2) 0.0337(6) Uani 1 1 d . . .
C28 C 0.8769(3) -0.2904(2) 0.7783(3) 0.0369(7) Uani 1 1 d . . .
H28A H 0.9462 -0.2868 0.7789 0.044 Uiso 1 1 calc R . .
C29 C 0.7911(2) -0.2403(2) 0.8302(2) 0.0314(6) Uani 1 1 d . . .
H29A H 0.8013 -0.2031 0.8667 0.038 Uiso 1 1 calc R . .
C30 C 0.9566(3) -0.4022(3) 0.6703(3) 0.0509(10) Uani 1 1 d . . .
H30A H 1.0216 -0.3909 0.6787 0.076 Uiso 1 1 calc R . .
H30B H 0.9536 -0.3837 0.6064 0.076 Uiso 1 1 calc R . .
H30C H 0.9554 -0.4685 0.6903 0.076 Uiso 1 1 calc R . .
C31 C 0.4670(3) 0.4532(2) 0.8788(2) 0.0367(7) Uani 1 1 d . . .
C32 C 0.3925(5) 0.5004(3) 0.8275(2) 0.0611(15) Uani 1 1 d . . .
H32A H 0.4130 0.5166 0.7638 0.073 Uiso 1 1 calc R . .
C33 C 0.2870(5) 0.5236(4) 0.8708(3) 0.0732(19) Uani 1 1 d . . .
H33A H 0.2357 0.5556 0.8361 0.088 Uiso 1 1 calc R . .
C34 C 0.2559(4) 0.5008(3) 0.9641(3) 0.0489(10) Uani 1 1 d . . .
C35 C 0.3325(3) 0.4543(2) 1.0130(2) 0.0358(7) Uani 1 1 d . . .
H35A H 0.3126 0.4395 1.0768 0.043 Uiso 1 1 calc R . .
C36 C 0.4367(3) 0.4291(2) 0.9716(2) 0.0346(6) Uani 1 1 d . . .
H36A H 0.4874 0.3955 1.0064 0.042 Uiso 1 1 calc R . .
C37 C 0.1415(5) 0.5251(5) 1.0130(4) 0.083(2) Uani 1 1 d . . .
H37A H 0.1360 0.5017 1.0779 0.125 Uiso 1 1 calc R . .
H37B H 0.0983 0.4965 0.9907 0.125 Uiso 1 1 calc R . .
H37C H 0.1168 0.5928 1.0021 0.125 Uiso 1 1 calc R . .
C38 C 0.8903(2) 0.19670(19) 0.35923(17) 0.0237(4) Uani 1 1 d . . .
C39 C 0.9563(2) 0.1473(2) 0.4180(2) 0.0287(5) Uani 1 1 d . . .
H39A H 0.9497 0.1667 0.4729 0.034 Uiso 1 1 calc R . .
C40 C 1.0313(2) 0.0701(2) 0.3960(2) 0.0324(6) Uani 1 1 d . . .
H40A H 1.0774 0.0375 0.4353 0.039 Uiso 1 1 calc R . .
C41 C 1.0402(2) 0.0395(2) 0.3168(2) 0.0328(6) Uani 1 1 d . . .
C42 C 0.9737(2) 0.0895(3) 0.2589(2) 0.0346(6) Uani 1 1 d . . .
H42A H 0.9792 0.0692 0.2047 0.041 Uiso 1 1 calc R . .
C43 C 0.8993(2) 0.1689(2) 0.27893(19) 0.0293(5) Uani 1 1 d . . .
H43A H 0.8554 0.2033 0.2383 0.035 Uiso 1 1 calc R . .
C44 C 1.1185(3) -0.0480(3) 0.2963(3) 0.0457(9) Uani 1 1 d . . .
H44A H 1.1599 -0.0722 0.3432 0.069 Uiso 1 1 calc R . .
H44B H 1.1657 -0.0340 0.2377 0.069 Uiso 1 1 calc R . .
H44C H 1.0808 -0.0947 0.2947 0.069 Uiso 1 1 calc R . .
C1LA C 0.2416(4) 0.8268(4) 0.9538(3) 0.0617(13) Uani 1 1 d . . .
H1LA H 0.3072 0.7789 0.9611 0.074 Uiso 1 1 calc R . .
Cl1A Cl 0.25916(9) 0.89356(9) 0.84493(8) 0.0569(3) Uani 1 1 d . . .
Cl2A Cl 0.2108(3) 0.8983(2) 1.03383(15) 0.1393(11) Uani 1 1 d . . .
Cl3A Cl 0.1352(2) 0.7725(2) 0.97369(16) 0.1321(10) Uani 1 1 d . . .
C1LB C 0.7577(4) 0.5319(3) 0.4388(4) 0.0583(12) Uani 1 1 d . . .
H1LB H 0.7928 0.4710 0.4195 0.070 Uiso 1 1 calc R A 1
Cl1B Cl 0.6210(2) 0.53878(18) 0.4709(2) 0.0780(8) Uani 0.624(4) 1 d P B 1
Cl2B Cl 0.7833(5) 0.6238(3) 0.3464(3) 0.133(2) Uani 0.624(4) 1 d P B 1
Cl3B Cl 0.8150(5) 0.5464(5) 0.5113(5) 0.197(4) Uani 0.624(4) 1 d P B 1
Cl1C Cl 0.6391(3) 0.5591(3) 0.4071(4) 0.0730(15) Uani 0.376(4) 1 d P B 2
Cl2C Cl 0.8315(3) 0.6151(2) 0.3989(3) 0.0616(11) Uani 0.376(4) 1 d P B 2
Cl3C Cl 0.7297(4) 0.5125(2) 0.5586(2) 0.0600(10) Uani 0.376(4) 1 d P B 2
C1D C 0.7838(6) 0.7387(8) 0.0905(6) 0.120(4) Uani 1 1 d . . .
H1DA H 0.7425 0.7260 0.0519 0.144 Uiso 1 1 calc R C 1
Cl1D Cl 0.8814(16) 0.630(3) 0.122(3) 0.64(3) Uani 0.459(6) 1 d P D 1
Cl2D Cl 0.7078(3) 0.7756(4) 0.1704(3) 0.0823(17) Uani 0.459(6) 1 d P D 1
Cl3D Cl 0.8716(12) 0.801(3) 0.0251(8) 0.52(2) Uani 0.459(6) 1 d P D 1
Cl1E Cl 0.90333(19) 0.6710(2) 0.0790(4) 0.0887(14) Uani 0.541(6) 1 d P D 2
Cl2E Cl 0.7218(5) 0.7113(6) 0.2047(4) 0.135(3) Uani 0.541(6) 1 d P D 2
Cl3E Cl 0.7874(5) 0.8636(2) 0.0634(4) 0.127(3) Uani 0.541(6) 1 d P D 2

loop_
_atom_site_aniso_label
_atom_site_aniso_U_11
_atom_site_aniso_U_22
_atom_site_aniso_U_33
_atom_site_aniso_U_23
_atom_site_aniso_U_13
_atom_site_aniso_U_12
Pd1 0.01681(7) 0.02581(9) 0.01703(8) -0.01029(6) -0.00234(5) -0.00465(6)
S1 0.0191(2) 0.0257(3) 0.0313(3) -0.0107(2) -0.0073(2) -0.0054(2)
N1 0.0185(8) 0.0304(10) 0.0216(9) -0.0081(8) -0.0062(7) -0.0063(7)
O1 0.0281(9) 0.0364(10) 0.0420(12) -0.0209(9) -0.0121(9) -0.0072(8)
C1 0.0188(9) 0.0275(11) 0.0218(10) -0.0094(8) -0.0058(8) -0.0053(8)
N2 0.0300(11) 0.0312(11) 0.0193(9) -0.0061(8) -0.0073(8) -0.0034(9)
S2 0.0255(3) 0.0358(3) 0.0167(2) -0.0028(2) -0.0010(2) -0.0043(2)
O2 0.0280(9) 0.0279(9) 0.0388(11) -0.0039(8) -0.0086(8) -0.0074(8)
C2 0.0163(8) 0.0260(10) 0.0188(9) -0.0085(8) -0.0040(7) -0.0047(7)
N3 0.0356(12) 0.0436(14) 0.0353(13) -0.0284(11) 0.0056(10) -0.0175(11)
S3 0.0533(5) 0.0630(6) 0.0553(5) -0.0478(5) 0.0188(4) -0.0332(5)
O3 0.0264(10) 0.0415(12) 0.0314(11) 0.0004(9) -0.0006(8) -0.0085(9)
C3 0.0201(9) 0.0284(11) 0.0189(9) -0.0063(8) -0.0044(8) -0.0064(8)
N4 0.0227(9) 0.0256(9) 0.0193(8) -0.0058(7) -0.0047(7) -0.0077(7)
S4 0.0270(3) 0.0249(3) 0.0223(3) -0.0050(2) -0.0048(2) -0.0107(2)
O4 0.0403(12) 0.0459(13) 0.0156(8) -0.0049(8) -0.0037(8) -0.0027(10)
C4 0.0298(12) 0.0273(11) 0.0197(10) -0.0063(9) -0.0071(9) -0.0053(9)
O5 0.0469(16) 0.123(3) 0.090(3) -0.089(3) -0.0009(17) -0.0221(19)
C5 0.0281(12) 0.0359(13) 0.0220(11) -0.0108(10) -0.0078(9) -0.0030(10)
O6 0.111(3) 0.081(2) 0.075(2) -0.061(2) 0.053(2) -0.075(2)
C6 0.0250(11) 0.0373(13) 0.0183(10) -0.0144(9) -0.0036(8) -0.0007(10)
O7 0.0332(10) 0.0309(9) 0.0317(10) -0.0127(8) -0.0086(8) -0.0116(8)
C7 0.0227(10) 0.0388(14) 0.0240(11) -0.0190(10) -0.0060(9) -0.0020(10)
O8 0.0388(12) 0.0333(11) 0.0310(10) 0.0022(8) -0.0075(9) -0.0174(9)
C8 0.0289(12) 0.0431(15) 0.0262(12) -0.0226(12) -0.0009(10) -0.0057(11)
C9 0.0380(15) 0.0319(13) 0.0314(13) -0.0190(11) 0.0045(11) -0.0128(11)
C10 0.0236(10) 0.0316(12) 0.0262(11) -0.0165(10) 0.0020(9) -0.0104(9)
C11 0.0194(9) 0.0226(10) 0.0220(10) -0.0080(8) -0.0022(8) -0.0053(8)
C12 0.0222(9) 0.0220(10) 0.0177(9) -0.0064(8) -0.0029(7) -0.0042(8)
C13 0.0249(10) 0.0305(12) 0.0191(10) -0.0047(9) -0.0050(8) -0.0085(9)
C14 0.0231(10) 0.0297(12) 0.0224(10) -0.0049(9) -0.0070(8) -0.0042(9)
C15 0.0227(10) 0.0289(11) 0.0176(9) -0.0064(8) -0.0058(8) -0.0055(8)
C16 0.0212(10) 0.0312(12) 0.0229(10) -0.0086(9) -0.0077(8) -0.0037(9)
C17 0.0170(9) 0.0315(12) 0.0334(13) -0.0120(10) -0.0054(9) -0.0061(9)
C18 0.0216(11) 0.0366(14) 0.0401(15) -0.0144(12) -0.0111(10) -0.0034(10)
C19 0.0265(13) 0.0394(16) 0.054(2) -0.0165(15) -0.0150(13) 0.0005(12)
C20 0.0212(11) 0.0438(17) 0.057(2) -0.0245(16) -0.0012(12) -0.0063(11)
C21 0.0271(13) 0.0511(19) 0.0391(16) -0.0194(15) 0.0011(12) -0.0101(13)
C22 0.0240(11) 0.0441(16) 0.0332(14) -0.0121(12) -0.0037(10) -0.0090(11)
C23 0.0323(17) 0.056(2) 0.079(3) -0.032(2) 0.0023(19) -0.0015(17)
C24 0.0235(10) 0.0272(11) 0.0187(10) -0.0016(8) -0.0011(8) -0.0075(9)
C25 0.0289(12) 0.0351(13) 0.0216(11) -0.0054(10) -0.0038(9) -0.0104(10)
C26 0.0337(14) 0.0337(14) 0.0265(12) -0.0085(10) -0.0012(10) -0.0114(11)
C27 0.0307(13) 0.0315(13) 0.0365(15) -0.0100(11) 0.0063(11) -0.0124(11)
C28 0.0260(12) 0.0404(16) 0.0466(18) -0.0168(14) 0.0040(12) -0.0144(12)
C29 0.0258(12) 0.0364(14) 0.0349(14) -0.0130(12) 0.0008(10) -0.0130(11)
C30 0.0385(18) 0.051(2) 0.061(2) -0.0286(19) 0.0154(17) -0.0153(16)
C31 0.0520(19) 0.0265(13) 0.0291(13) -0.0146(11) 0.0058(13) -0.0098(12)
C32 0.093(4) 0.0398(19) 0.0226(14) -0.0019(13) 0.0041(17) 0.013(2)
C33 0.086(4) 0.066(3) 0.037(2) -0.0076(19) -0.016(2) 0.037(3)
C34 0.059(2) 0.0348(16) 0.0370(17) -0.0096(14) -0.0041(16) 0.0133(16)
C35 0.0531(19) 0.0238(12) 0.0256(12) -0.0081(10) 0.0018(12) -0.0065(12)
C36 0.0455(17) 0.0326(14) 0.0290(13) -0.0127(11) -0.0058(12) -0.0092(12)
C37 0.062(3) 0.087(4) 0.074(3) -0.032(3) 0.003(3) 0.029(3)
C38 0.0229(10) 0.0312(12) 0.0209(10) -0.0080(9) -0.0031(8) -0.0114(9)
C39 0.0255(11) 0.0365(14) 0.0279(12) -0.0087(10) -0.0068(10) -0.0093(10)
C40 0.0221(11) 0.0405(15) 0.0377(15) -0.0120(12) -0.0060(10) -0.0079(11)
C41 0.0182(10) 0.0409(15) 0.0434(16) -0.0197(13) 0.0034(10) -0.0124(10)
C42 0.0246(11) 0.0523(18) 0.0349(14) -0.0250(14) 0.0009(10) -0.0138(12)
C43 0.0252(11) 0.0433(15) 0.0248(11) -0.0133(11) -0.0025(9) -0.0129(11)
C44 0.0214(12) 0.0472(19) 0.073(3) -0.0314(19) -0.0004(14) -0.0052(12)
C1LA 0.043(2) 0.098(4) 0.044(2) -0.005(2) -0.0060(17) -0.023(2)
Cl1A 0.0488(5) 0.0778(7) 0.0497(5) -0.0057(5) -0.0155(4) -0.0236(5)
Cl2A 0.191(3) 0.163(2) 0.0835(12) -0.0642(14) -0.0692(16) 0.008(2)
Cl3A 0.1239(18) 0.206(3) 0.0883(13) 0.0295(15) -0.0331(13) -0.115(2)
C1LB 0.068(3) 0.040(2) 0.068(3) -0.022(2) -0.017(2) 0.001(2)
Cl1B 0.0646(14) 0.0656(13) 0.0773(18) -0.0024(12) -0.0082(12) 0.0151(11)
Cl2B 0.198(5) 0.077(2) 0.099(3) 0.0031(18) -0.010(3) -0.025(2)
Cl3B 0.154(5) 0.246(7) 0.256(8) -0.201(7) -0.095(5) 0.038(5)
Cl1C 0.0457(17) 0.062(2) 0.117(4) -0.026(2) -0.038(2) 0.0076(15)
Cl2C 0.064(2) 0.0405(14) 0.078(3) -0.0134(14) 0.0051(17) -0.0242(13)
Cl3C 0.085(3) 0.0521(16) 0.0494(16) -0.0153(12) -0.0106(15) -0.0240(15)
C1D 0.073(4) 0.198(9) 0.122(6) -0.099(7) -0.053(5) 0.013(5)
Cl1D 0.255(19) 0.89(6) 0.99(6) -0.83(6) -0.31(3) 0.31(3)
Cl2D 0.0621(17) 0.118(3) 0.076(2) -0.071(2) -0.0396(16) 0.039(2)
Cl3D 0.198(11) 1.37(7) 0.154(8) -0.33(2) 0.066(8) -0.41(3)
Cl1E 0.0257(9) 0.0828(19) 0.160(4) -0.072(2) -0.0002(13) 0.0105(10)
Cl2E 0.103(4) 0.189(6) 0.142(4) -0.109(5) 0.038(3) -0.074(4)
Cl3E 0.154(5) 0.075(2) 0.202(6) -0.030(2) -0.136(5) -0.007(2)

loop_
_atom_type_symbol
_atom_type_description
_atom_type_scat_dispersion_real
_atom_type_scat_dispersion_imag
_atom_type_scat_source
C C 0.0033 0.0016 'International Tables Vol C Tables 4.2.6.8 and 6.1.1.4'
H H 0.0000 0.0000 'International Tables Vol C Tables 4.2.6.8 and 6.1.1.4'
N N 0.0061 0.0033 'International Tables Vol C Tables 4.2.6.8 and 6.1.1.4'
O O 0.0106 0.0060 'International Tables Vol C Tables 4.2.6.8 and 6.1.1.4'
S S 0.1246 0.1234 'International Tables Vol C Tables 4.2.6.8 and 6.1.1.4'
Pd Pd -0.9988 1.0072 'International Tables Vol C Tables 4.2.6.8 and 6.1.1.4'
Cl Cl 0.1484 0.1585 'International Tables Vol C Tables 4.2.6.8 and 6.1.1.4'

loop_
_geom_angle_atom_site_label_1
_geom_angle_atom_site_label_2
_geom_angle_atom_site_label_3
_geom_angle
C3 Pd1 C11 125.67(9)
C3 Pd1 C2 36.92(9)
C11 Pd1 C2 88.75(9)
C3 Pd1 C10 162.45(10)
C11 Pd1 C10 36.83(9)
C2 Pd1 C10 125.57(10)
C3 Pd1 C6 81.16(10)
C11 Pd1 C6 153.17(10)
C2 Pd1 C6 118.07(11)
C10 Pd1 C6 116.35(11)
C3 Pd1 C7 117.65(11)
C11 Pd1 C7 116.67(11)
C2 Pd1 C7 154.56(11)
C10 Pd1 C7 79.87(11)
C6 Pd1 C7 36.50(12)
O1 S1 O2 119.97(14)
O1 S1 N1 107.00(13)
O2 S1 N1 106.36(13)
O1 S1 C17 108.80(13)
O2 S1 C17 107.30(14)
N1 S1 C17 106.69(13)
C1 N1 C16 114.5(2)
C1 N1 S1 116.20(18)
C16 N1 S1 119.10(17)
N1 C1 C2 112.59(19)
C5 N2 C4 115.4(2)
C5 N2 S2 117.72(18)
C4 N2 S2 114.17(18)
O3 S2 O4 119.34(15)
O3 S2 N2 107.30(14)
O4 S2 N2 106.69(14)
O3 S2 C24 107.34(14)
O4 S2 C24 108.13(13)
N2 S2 C24 107.53(13)
C3 C2 C1 121.4(2)
C3 C2 Pd1 71.34(14)
C1 C2 Pd1 111.86(15)
C8 N3 C9 115.6(2)
C8 N3 S3 113.68(19)
C9 N3 S3 117.5(2)
O5 S3 O6 121.1(3)
O5 S3 N3 106.4(2)
O6 S3 N3 106.55(16)
O5 S3 C31 107.50(18)
O6 S3 C31 108.2(2)
N3 S3 C31 106.16(16)
C2 C3 C4 122.1(2)
C2 C3 Pd1 71.74(15)
C4 C3 Pd1 110.03(17)
C12 N4 C13 115.0(2)
C12 N4 S4 115.45(17)
C13 N4 S4 117.93(18)
O7 S4 O8 119.14(14)
O7 S4 N4 106.91(12)
O8 S4 N4 107.63(13)
O7 S4 C38 107.08(12)
O8 S4 C38 108.10(14)
N4 S4 C38 107.49(12)
N2 C4 C3 112.0(2)
N2 C5 C6 111.0(2)
C7 C6 C5 121.9(2)
C7 C6 Pd1 71.96(16)
C5 C6 Pd1 110.22(16)
C6 C7 C8 121.5(2)
C6 C7 Pd1 71.54(14)
C8 C7 Pd1 111.18(18)
N3 C8 C7 111.5(2)
N3 C9 C10 110.0(3)
C11 C10 C9 122.9(3)
C11 C10 Pd1 70.99(16)
C9 C10 Pd1 108.94(19)
C10 C11 C12 121.7(2)
C10 C11 Pd1 72.17(16)
C12 C11 Pd1 112.27(16)
N4 C12 C11 110.5(2)
N4 C13 C14 109.1(2)
C15 C14 C13 122.3(2)
C14 C15 C16 124.8(2)
N1 C16 C15 107.9(2)
C18 C17 C22 120.7(3)
C18 C17 S1 119.5(2)
C22 C17 S1 119.7(2)
C17 C18 C19 119.3(3)
C18 C19 C20 121.1(3)
C21 C20 C19 118.4(3)
C21 C20 C23 120.1(4)
C19 C20 C23 121.5(4)
C22 C21 C20 121.3(3)
C21 C22 C17 119.2(3)
C29 C24 C25 120.7(3)
C29 C24 S2 119.5(2)
C25 C24 S2 119.8(2)
C26 C25 C24 119.1(3)
C25 C26 C27 121.2(3)
C26 C27 C28 119.0(3)
C26 C27 C30 120.6(3)
C28 C27 C30 120.3(3)
C29 C28 C27 120.6(3)
C28 C29 C24 119.4(3)
C36 C31 C32 120.3(4)
C36 C31 S3 119.3(3)
C32 C31 S3 120.3(3)
C31 C32 C33 119.1(3)
C34 C33 C32 121.0(4)
C35 C34 C33 118.2(4)
C35 C34 C37 119.7(4)
C33 C34 C37 122.1(5)
C36 C35 C34 121.8(3)
C35 C36 C31 119.6(3)
C43 C38 C39 120.5(3)
C43 C38 S4 119.9(2)
C39 C38 S4 119.5(2)
C40 C39 C38 119.7(3)
C39 C40 C41 120.9(3)
C42 C41 C40 118.7(3)
C42 C41 C44 121.1(3)
C40 C41 C44 120.1(3)
C41 C42 C43 121.2(3)
C38 C43 C42 119.0(3)
Cl1A C1LA Cl2A 110.2(4)
Cl1A C1LA Cl3A 110.0(3)
Cl2A C1LA Cl3A 106.9(3)
Cl3B C1LB Cl2C 65.8(4)
Cl3B C1LB Cl1C 142.7(4)
Cl2C C1LB Cl1C 115.4(4)
Cl3B C1LB Cl1B 117.3(4)
Cl2C C1LB Cl1B 132.2(3)
Cl1C C1LB Cl1B 31.9(2)
Cl3B C1LB Cl2B 103.2(5)
Cl2C C1LB Cl2B 38.1(3)
Cl1C C1LB Cl2B 81.5(4)
Cl1B C1LB Cl2B 108.6(3)
Cl3B C1LB Cl3C 46.3(3)
Cl2C C1LB Cl3C 108.1(3)
Cl1C C1LB Cl3C 106.8(4)
Cl1B C1LB Cl3C 75.3(3)
Cl2B C1LB Cl3C 138.4(3)
Cl2D C1D Cl1E 132.5(5)
Cl2D C1D Cl3D 119.0(11)
Cl1E C1D Cl3D 70.6(12)
Cl2D C1D Cl2E 34.1(3)
Cl1E C1D Cl2E 106.3(6)
Cl3D C1D Cl2E 139.7(6)
Cl2D C1D Cl3E 77.0(5)
Cl1E C1D Cl3E 112.5(6)
Cl3D C1D Cl3E 45.9(11)
Cl2E C1D Cl3E 108.3(5)
Cl2D C1D Cl1D 114.0(12)
Cl1E C1D Cl1D 26.9(14)
Cl3D C1D Cl1D 96.7(15)
Cl2E C1D Cl1D 82.5(13)
Cl3E C1D Cl1D 133.6(12)

loop_
_geom_bond_atom_site_label_1
_geom_bond_atom_site_label_2
_geom_bond_distance
Pd1 C3 2.185(3)
Pd1 C11 2.189(3)
Pd1 C2 2.190(2)
Pd1 C10 2.204(3)
Pd1 C6 2.207(3)
Pd1 C7 2.213(2)
S1 O1 1.437(2)
S1 O2 1.437(2)
S1 N1 1.631(2)
S1 C17 1.762(3)
N1 C1 1.487(3)
N1 C16 1.487(4)
C1 C2 1.518(3)
N2 C5 1.466(4)
N2 C4 1.482(3)
N2 S2 1.643(3)
S2 O3 1.431(3)
S2 O4 1.435(2)
S2 C24 1.762(3)
C2 C3 1.386(3)
N3 C8 1.463(5)
N3 C9 1.471(4)
N3 S3 1.653(2)
S3 O5 1.432(4)
S3 O6 1.434(4)
S3 C31 1.761(4)
C3 C4 1.504(4)
N4 C12 1.488(3)
N4 C13 1.490(3)
N4 S4 1.626(2)
S4 O7 1.438(2)
S4 O8 1.441(2)
S4 C38 1.761(3)
C5 C6 1.505(4)
C6 C7 1.384(5)
C7 C8 1.503(4)
C9 C10 1.511(4)
C10 C11 1.388(3)
C11 C12 1.507(3)
C13 C14 1.500(4)
C14 C15 1.327(4)
C15 C16 1.494(4)
C17 C18 1.387(4)
C17 C22 1.398(4)
C18 C19 1.392(4)
C19 C20 1.398(6)
C20 C21 1.397(5)
C20 C23 1.501(5)
C21 C22 1.384(4)
C24 C29 1.389(4)
C24 C25 1.391(4)
C25 C26 1.383(4)
C26 C27 1.383(5)
C27 C28 1.396(5)
C27 C30 1.516(5)
C28 C29 1.386(4)
C31 C36 1.386(5)
C31 C32 1.391(6)
C32 C33 1.396(8)
C33 C34 1.393(6)
C34 C35 1.386(6)
C34 C37 1.521(7)
C35 C36 1.377(5)
C38 C43 1.388(4)
C38 C39 1.395(4)
C39 C40 1.381(4)
C40 C41 1.393(4)
C41 C42 1.392(5)
C41 C44 1.510(4)
C42 C43 1.394(4)
C1LA Cl1A 1.749(5)
C1LA Cl2A 1.753(6)
C1LA Cl3A 1.753(6)
C1LB Cl3B 1.614(6)
C1LB Cl2C 1.704(7)
C1LB Cl1C 1.713(6)
C1LB Cl1B 1.756(6)
C1LB Cl2B 1.777(7)
C1LB Cl3C 1.780(6)
C1D Cl2D 1.515(8)
C1D Cl1E 1.660(8)
C1D Cl3D 1.67(2)
C1D Cl2E 1.761(12)
C1D Cl3E 1.848(12)
C1D Cl1D 1.87(3)

loop_
_geom_torsion_atom_site_label_1
_geom_torsion_atom_site_label_2
_geom_torsion_atom_site_label_3
_geom_torsion_atom_site_label_4
_geom_torsion
O1 S1 N1 C1 -179.73(18)
O2 S1 N1 C1 -50.4(2)
C17 S1 N1 C1 63.9(2)
O1 S1 N1 C16 36.8(2)
O2 S1 N1 C16 166.17(19)
C17 S1 N1 C16 -79.5(2)
C16 N1 C1 C2 -119.3(2)
S1 N1 C1 C2 95.6(2)
C5 N2 S2 O3 161.2(2)
C4 N2 S2 O3 -58.6(2)
C5 N2 S2 O4 32.2(2)
C4 N2 S2 O4 172.4(2)
C5 N2 S2 C24 -83.6(2)
C4 N2 S2 C24 56.6(2)
N1 C1 C2 C3 -116.8(3)
N1 C1 C2 Pd1 162.37(17)
C11 Pd1 C2 C3 -179.53(15)
C10 Pd1 C2 C3 -178.35(14)
C6 Pd1 C2 C3 1.06(17)
C7 Pd1 C2 C3 2.5(3)
C3 Pd1 C2 C1 117.2(2)
C11 Pd1 C2 C1 -62.35(18)
C10 Pd1 C2 C1 -61.2(2)
C6 Pd1 C2 C1 118.24(18)
C7 Pd1 C2 C1 119.7(2)
C8 N3 S3 O5 57.0(3)
C9 N3 S3 O5 -163.5(3)
C8 N3 S3 O6 -172.4(3)
C9 N3 S3 O6 -33.0(3)
C8 N3 S3 C31 -57.3(3)
C9 N3 S3 C31 82.1(3)
C1 C2 C3 C4 152.6(2)
Pd1 C2 C3 C4 -102.6(2)
C1 C2 C3 Pd1 -104.7(2)
C11 Pd1 C3 C2 0.58(18)
C10 Pd1 C3 C2 4.5(4)
C6 Pd1 C3 C2 -179.05(15)
C7 Pd1 C3 C2 -178.77(13)
C11 Pd1 C3 C4 118.98(17)
C2 Pd1 C3 C4 118.4(2)
C10 Pd1 C3 C4 122.9(3)
C6 Pd1 C3 C4 -60.65(17)
C7 Pd1 C3 C4 -60.37(19)
C12 N4 S4 O7 -46.6(2)
C13 N4 S4 O7 171.96(19)
C12 N4 S4 O8 -175.68(17)
C13 N4 S4 O8 42.9(2)
C12 N4 S4 C38 68.09(19)
C13 N4 S4 C38 -73.4(2)
C5 N2 C4 C3 -67.7(3)
S2 N2 C4 C3 151.2(2)
C2 C3 C4 N2 152.2(3)
Pd1 C3 C4 N2 71.7(3)
C4 N2 C5 C6 67.6(3)
S2 N2 C5 C6 -152.71(19)
N2 C5 C6 C7 -152.9(2)
N2 C5 C6 Pd1 -72.1(3)
C3 Pd1 C6 C7 179.58(16)
C11 Pd1 C6 C7 0.2(3)
C2 Pd1 C6 C7 178.93(14)
C10 Pd1 C6 C7 -1.61(18)
C3 Pd1 C6 C5 61.4(2)
C11 Pd1 C6 C5 -117.9(2)
C2 Pd1 C6 C5 60.8(2)
C10 Pd1 C6 C5 -119.8(2)
C7 Pd1 C6 C5 -118.1(3)
C5 C6 C7 C8 -153.0(2)
Pd1 C6 C7 C8 104.0(2)
C5 C6 C7 Pd1 103.0(2)
C3 Pd1 C7 C6 -0.47(18)
C11 Pd1 C7 C6 -179.88(14)
C2 Pd1 C7 C6 -2.2(3)
C10 Pd1 C7 C6 178.54(16)
C3 Pd1 C7 C8 -118.0(2)
C11 Pd1 C7 C8 62.6(2)
C2 Pd1 C7 C8 -119.7(3)
C10 Pd1 C7 C8 61.0(2)
C6 Pd1 C7 C8 -117.5(3)
C9 N3 C8 C7 66.8(3)
S3 N3 C8 C7 -152.9(2)
C6 C7 C8 N3 -150.9(3)
Pd1 C7 C8 N3 -70.2(3)
C8 N3 C9 C10 -70.0(3)
S3 N3 C9 C10 151.3(2)
N3 C9 C10 C11 154.8(3)
N3 C9 C10 Pd1 75.6(3)
C3 Pd1 C10 C11 -5.3(4)
C2 Pd1 C10 C11 -1.98(19)
C6 Pd1 C10 C11 178.61(14)
C7 Pd1 C10 C11 177.64(16)
C3 Pd1 C10 C9 114.0(3)
C11 Pd1 C10 C9 119.3(3)
C2 Pd1 C10 C9 117.3(2)
C6 Pd1 C10 C9 -62.1(2)
C7 Pd1 C10 C9 -63.1(2)
C9 C10 C11 C12 153.7(3)
Pd1 C10 C11 C12 -105.6(2)
C9 C10 C11 Pd1 -100.7(3)
C3 Pd1 C11 C10 178.04(14)
C2 Pd1 C11 C10 178.39(15)
C6 Pd1 C11 C10 -2.8(3)
C7 Pd1 C11 C10 -2.60(17)
C3 Pd1 C11 C12 -64.2(2)
C2 Pd1 C11 C12 -63.87(18)
C10 Pd1 C11 C12 117.7(2)
C6 Pd1 C11 C12 115.0(2)
C7 Pd1 C11 C12 115.14(17)
C13 N4 C12 C11 -111.2(2)
S4 N4 C12 C11 106.2(2)
C10 C11 C12 N4 -103.8(3)
Pd1 C11 C12 N4 174.02(15)
C12 N4 C13 C14 58.9(3)
S4 N4 C13 C14 -159.46(19)
N4 C13 C14 C15 -110.3(3)
C13 C14 C15 C16 176.0(2)
C1 N1 C16 C15 68.2(3)
S1 N1 C16 C15 -147.79(18)
C14 C15 C16 N1 -118.5(3)
O1 S1 C17 C18 -36.6(3)
O2 S1 C17 C18 -167.8(2)
N1 S1 C17 C18 78.5(3)
O1 S1 C17 C22 147.2(3)
O2 S1 C17 C22 16.0(3)
N1 S1 C17 C22 -97.7(3)
C22 C17 C18 C19 -0.4(5)
S1 C17 C18 C19 -176.5(3)
C17 C18 C19 C20 0.8(5)
C18 C19 C20 C21 -0.2(6)
C18 C19 C20 C23 179.3(4)
C19 C20 C21 C22 -0.8(6)
C23 C20 C21 C22 179.8(4)
C20 C21 C22 C17 1.2(5)
C18 C17 C22 C21 -0.6(5)
S1 C17 C22 C21 175.6(3)
O3 S2 C24 C29 -165.4(2)
O4 S2 C24 C29 -35.5(3)
N2 S2 C24 C29 79.4(3)
O3 S2 C24 C25 12.3(3)
O4 S2 C24 C25 142.3(2)
N2 S2 C24 C25 -102.8(2)
C29 C24 C25 C26 0.1(4)
S2 C24 C25 C26 -177.6(2)
C24 C25 C26 C27 0.0(5)
C25 C26 C27 C28 -0.4(5)
C25 C26 C27 C30 178.8(3)
C26 C27 C28 C29 0.6(6)
C30 C27 C28 C29 -178.5(4)
C27 C28 C29 C24 -0.5(5)
C25 C24 C29 C28 0.2(5)
S2 C24 C29 C28 177.9(3)
O5 S3 C31 C36 -12.6(3)
O6 S3 C31 C36 -145.0(3)
N3 S3 C31 C36 100.9(3)
O5 S3 C31 C32 171.1(4)
O6 S3 C31 C32 38.7(4)
N3 S3 C31 C32 -75.3(4)
C36 C31 C32 C33 0.4(7)
S3 C31 C32 C33 176.6(4)
C31 C32 C33 C34 0.3(9)
C32 C33 C34 C35 0.1(9)
C32 C33 C34 C37 -179.9(6)
C33 C34 C35 C36 -1.4(7)
C37 C34 C35 C36 178.6(5)
C34 C35 C36 C31 2.1(5)
C32 C31 C36 C35 -1.6(5)
S3 C31 C36 C35 -177.8(3)
O7 S4 C38 C43 -169.8(2)
O8 S4 C38 C43 -40.3(3)
N4 S4 C38 C43 75.6(3)
O7 S4 C38 C39 11.1(3)
O8 S4 C38 C39 140.6(2)
N4 S4 C38 C39 -103.5(2)
C43 C38 C39 C40 0.0(4)
S4 C38 C39 C40 179.1(3)
C38 C39 C40 C41 -1.6(5)
C39 C40 C41 C42 1.6(5)
C39 C40 C41 C44 -176.6(3)
C40 C41 C42 C43 0.0(5)
C44 C41 C42 C43 178.2(3)
C39 C38 C43 C42 1.5(4)
S4 C38 C43 C42 -177.6(2)
C41 C42 C43 C38 -1.5(5)
